data_4114622
loop_
_publ_author_name
'Rajeev Gupta'
'Cora E. MacBeth'
'Victor G. Young'
'A. S. Borovik'

_publ_section_title
;
 Isolation of Monomeric MnIII/II-OH and MnIII-O Complexes from Water:
 Evaluation of O-H Bond Dissociation Energies
;
_journal_name_full 'Journal of the American Chemical Society'
_journal_page_first 1136
_journal_page_last 1137
_journal_paper_doi 10.1021/ja016741x
_journal_volume 124
_journal_year 2002
_chemical_formula_sum 'C37 H78 K2 Mn N11 O8'
_chemical_formula_weight 938.24
_chemical_name_common 01060a
_chemical_name_systematic
; 
 ? 
;
_space_group_IT_number 14
_symmetry_cell_setting monoclinic
_symmetry_space_group_name_Hall '-P 2yn'
_symmetry_space_group_name_H-M 'P 1 21/n 1'
_atom_sites_solution_hydrogens geom
_atom_sites_solution_primary direct
_atom_sites_solution_secondary difmap
_audit_creation_method SHELXL-97
_cell_angle_alpha 90.00
_cell_angle_beta 107.867(3)
_cell_angle_gamma 90.00
_cell_formula_units_Z 8
_cell_length_a 30.589(5)
_cell_length_b 11.6164(19)
_cell_length_c 30.605(5)
_cell_measurement_temperature 173(2)
_cell_volume 10351(3)
_computing_structure_refinement 'SHELXL-97 (Sheldrick, 1997)'
_computing_structure_solution 'SHELXS-97 (Sheldrick, 1990)'
_diffrn_ambient_temperature 173(2)
_diffrn_measured_fraction_theta_full 0.995
_diffrn_measured_fraction_theta_max 0.995
_diffrn_radiation_monochromator graphite
_diffrn_radiation_source 'fine-focus sealed tube'
_diffrn_radiation_type MoK\a
_diffrn_radiation_wavelength 0.71073
_diffrn_reflns_av_R_equivalents 0.0512
_diffrn_reflns_av_sigmaI/netI 0.0465
_diffrn_reflns_limit_h_max 34
_diffrn_reflns_limit_h_min -36
_diffrn_reflns_limit_k_max 13
_diffrn_reflns_limit_k_min 0
_diffrn_reflns_limit_l_max 36
_diffrn_reflns_limit_l_min 0
_diffrn_reflns_number 74931
_diffrn_reflns_theta_full 25.08
_diffrn_reflns_theta_max 25.08
_diffrn_reflns_theta_min 0.70
_exptl_absorpt_coefficient_mu 0.469
_exptl_crystal_colour Tan
_exptl_crystal_density_diffrn 1.204
_exptl_crystal_description Plate
_exptl_crystal_F_000 4032
_exptl_crystal_size_max 0.25
_exptl_crystal_size_mid 0.25
_exptl_crystal_size_min 0.12
_refine_diff_density_max 0.699
_refine_diff_density_min -0.688
_refine_diff_density_rms 0.062
_refine_ls_extinction_method none
_refine_ls_goodness_of_fit_ref 1.063
_refine_ls_hydrogen_treatment mixed
_refine_ls_matrix_type full
_refine_ls_number_parameters 1233
_refine_ls_number_reflns 18301
_refine_ls_number_restraints 835
_refine_ls_restrained_S_all 1.075
_refine_ls_R_factor_all 0.0891
_refine_ls_R_factor_gt 0.0701
_refine_ls_shift/su_max 0.012
_refine_ls_shift/su_mean 0.001
_refine_ls_structure_factor_coef Fsqd
_refine_ls_weighting_details 'calc w=1/[\s^2^(Fo^2^)+(0.0589P)^2^+18.2681P] where P=(Fo^2^+2Fc^2^)/3'
_refine_ls_weighting_scheme calc
_refine_ls_wR_factor_gt 0.1629
_refine_ls_wR_factor_ref 0.1718
_reflns_number_gt 14609
_reflns_number_total 18301
_reflns_threshold_expression >2sigma(I)
_cod_data_source_file ja016741x_s2.cif
_cod_data_source_block 01060a
_cod_database_code 4114622

loop_
_symmetry_equiv_pos_as_xyz
'x, y, z'
'-x+1/2, y+1/2, -z+1/2'
'-x, -y, -z'
'x-1/2, -y-1/2, z-1/2'

loop_
_atom_site_label
_atom_site_type_symbol
_atom_site_fract_x
_atom_site_fract_y
_atom_site_fract_z
_atom_site_U_iso_or_equiv
_atom_site_adp_type
_atom_site_occupancy
_atom_site_symmetry_multiplicity
_atom_site_calc_flag
_atom_site_refinement_flags
_atom_site_disorder_assembly
_atom_site_disorder_group
Mn1A Mn 0.41477(3) -0.24506(13) 0.63512(3) 0.0433(2) Uani 1 1 d . B .
O1A O 0.46443(16) -0.2501(4) 0.61650(15) 0.0542(12) Uani 1 1 d . . .
N1A N 0.35640(17) -0.2369(4) 0.65963(17) 0.0431(12) Uani 1 1 d . . .
C1A C 0.3187(2) -0.1809(6) 0.6233(2) 0.0565(16) Uani 1 1 d . . .
H1AB H 0.3234 -0.0965 0.6245 0.068 Uiso 1 1 calc R . .
H1AC H 0.2890 -0.1971 0.6286 0.068 Uiso 1 1 calc R . .
C2A C 0.3176(2) -0.2262(6) 0.5757(2) 0.0484(15) Uani 1 1 d . . .
H2AA H 0.3058 -0.3061 0.5714 0.058 Uiso 1 1 calc R . .
H2AB H 0.2973 -0.1775 0.5513 0.058 Uiso 1 1 calc R . .
N2A N 0.36502(16) -0.2226(4) 0.57337(17) 0.0425(11) Uani 1 1 d . . .
C3A C 0.3676(2) -0.2153(6) 0.52999(19) 0.0449(14) Uani 1 1 d . . .
O2A O 0.33331(14) -0.2042(4) 0.49531(14) 0.0527(11) Uani 1 1 d . . .
N3A N 0.41129(19) -0.2165(6) 0.52771(19) 0.0658(17) Uani 1 1 d D . .
H3A H 0.429(2) -0.223(6) 0.5523(15) 0.079 Uiso 1 1 d D . .
C4A C 0.4238(2) -0.1908(7) 0.4866(2) 0.0612(19) Uani 1 1 d . . .
C5A C 0.4020(3) -0.2721(8) 0.4474(3) 0.091(3) Uani 1 1 d . . .
H5AA H 0.4091 -0.3518 0.4576 0.136 Uiso 1 1 d R . .
H5AB H 0.4131 -0.2570 0.4211 0.136 Uiso 1 1 d R . .
H5AC H 0.3686 -0.2604 0.4383 0.136 Uiso 1 1 d R . .
C6A C 0.4760(3) -0.2038(11) 0.5008(3) 0.113(4) Uani 1 1 d . . .
H6AA H 0.4854 -0.2749 0.5184 0.170 Uiso 1 1 d R . .
H6AB H 0.4898 -0.1376 0.5199 0.170 Uiso 1 1 d R . .
H6AC H 0.4863 -0.2056 0.4735 0.170 Uiso 1 1 d R . .
C7A C 0.4103(3) -0.0666(9) 0.4709(3) 0.102(3) Uani 1 1 d . . .
H7AA H 0.4215 -0.0154 0.4975 0.153 Uiso 1 1 d R . .
H7AB H 0.3768 -0.0611 0.4587 0.153 Uiso 1 1 d R . .
H7AC H 0.4239 -0.0440 0.4471 0.153 Uiso 1 1 d R . .
C8A C 0.3690(2) -0.1625(7) 0.7020(2) 0.0651(19) Uani 1 1 d . . .
H8AA H 0.3859 -0.2092 0.7289 0.078 Uiso 1 1 calc R . .
H8AB H 0.3407 -0.1334 0.7074 0.078 Uiso 1 1 calc R . .
C9A C 0.3985(2) -0.0619(6) 0.6970(2) 0.0567(17) Uani 1 1 d . . .
H9AA H 0.3797 -0.0056 0.6748 0.068 Uiso 1 1 calc R . .
H9AB H 0.4115 -0.0229 0.7269 0.068 Uiso 1 1 calc R . .
N4A N 0.43558(16) -0.1058(5) 0.68062(16) 0.0512(13) Uani 1 1 d . B .
C10A C 0.4710(2) -0.0309(6) 0.68587(19) 0.0514(16) Uani 1 1 d . . .
O3A O 0.47280(15) 0.0682(4) 0.70192(14) 0.0573(12) Uani 1 1 d . A .
N5A N 0.50784(18) -0.0789(5) 0.67434(17) 0.0569(14) Uani 1 1 d D . .
H5A H 0.500(2) -0.121(5) 0.6533(17) 0.068 Uiso 1 1 d D . .
C11A C 0.5454(2) -0.0125(6) 0.6673(2) 0.0566(17) Uani 1 1 d . . .
C12A C 0.5743(2) 0.0403(7) 0.7130(2) 0.068(2) Uani 1 1 d . . .
H12A H 0.5845 -0.0211 0.7358 0.102 Uiso 1 1 d R . .
H12B H 0.5554 0.0954 0.7236 0.102 Uiso 1 1 d R . .
H12C H 0.6011 0.0800 0.7091 0.102 Uiso 1 1 d R . .
C13A C 0.5752(2) -0.1002(8) 0.6517(3) 0.082(3) Uani 1 1 d . . .
H13A H 0.5563 -0.1372 0.6234 0.123 Uiso 1 1 d R . .
H13B H 0.5867 -0.1587 0.6755 0.123 Uiso 1 1 d R . .
H13C H 0.6011 -0.0607 0.6459 0.123 Uiso 1 1 d R . .
C14A C 0.5283(3) 0.0754(9) 0.6302(3) 0.092(3) Uani 1 1 d . . .
H14A H 0.5112 0.0374 0.6015 0.138 Uiso 1 1 d R . .
H14B H 0.5543 0.1176 0.6258 0.138 Uiso 1 1 d R . .
H14C H 0.5080 0.1292 0.6394 0.138 Uiso 1 1 d R . .
C15A C 0.3458(2) -0.3547(6) 0.6694(2) 0.0645(19) Uani 1 1 d . . .
H15A H 0.3301 -0.3945 0.6401 0.077 Uiso 1 1 calc R . .
H15B H 0.3246 -0.3534 0.6881 0.077 Uiso 1 1 calc R . .
C16A C 0.3889(2) -0.4211(7) 0.6948(2) 0.0582(17) Uani 1 1 d . . .
H16A H 0.3993 -0.3983 0.7276 0.070 Uiso 1 1 calc R . .
H16B H 0.3824 -0.5048 0.6931 0.070 Uiso 1 1 calc R . .
N6A N 0.42485(16) -0.3946(5) 0.67321(18) 0.0554(14) Uani 1 1 d . . .
C17A C 0.45787(19) -0.4782(6) 0.68111(19) 0.0492(15) Uani 1 1 d . . .
O4A O 0.45927(14) -0.5678(4) 0.70297(15) 0.0559(11) Uani 1 1 d . . .
N7A N 0.4958(2) -0.4434(7) 0.6674(2) 0.083(2) Uani 1 1 d D . .
H7A H 0.488(3) -0.404(6) 0.645(2) 0.100 Uiso 1 1 d D . .
C18A C 0.5296(2) -0.5195(7) 0.6591(2) 0.0628(18) Uani 1 1 d . . .
C19A C 0.5059(5) -0.5998(13) 0.6222(5) 0.181(7) Uani 1 1 d . . .
H19A H 0.4729 -0.5839 0.6124 0.271 Uiso 1 1 d R . .
H19B H 0.5114 -0.6784 0.6343 0.271 Uiso 1 1 d R . .
H19C H 0.5175 -0.5920 0.5958 0.271 Uiso 1 1 d R . .
C20A C 0.5612(4) -0.4481(10) 0.6406(5) 0.148(6) Uani 1 1 d . . .
H20A H 0.5829 -0.4979 0.6317 0.223 Uiso 1 1 d R . .
H20B H 0.5782 -0.3944 0.6645 0.223 Uiso 1 1 d R . .
H20C H 0.5430 -0.4046 0.6138 0.223 Uiso 1 1 d R . .
C21A C 0.5562(3) -0.5726(11) 0.7028(3) 0.121(4) Uani 1 1 d . . .
H21A H 0.5354 -0.6102 0.7171 0.181 Uiso 1 1 d R . .
H21B H 0.5736 -0.5122 0.7232 0.181 Uiso 1 1 d R . .
H21C H 0.5776 -0.6296 0.6973 0.181 Uiso 1 1 d R . .
Mn1B Mn 0.63456(3) 0.22518(6) 0.91460(3) 0.0340(2) Uani 1 1 d . A .
O1B O 0.61678(14) 0.2217(3) 0.96417(14) 0.0448(10) Uani 1 1 d . . .
N1B N 0.65942(17) 0.2302(4) 0.85620(16) 0.0365(11) Uani 1 1 d . . .
C1B C 0.6231(2) 0.2851(5) 0.81869(18) 0.0463(14) Uani 1 1 d . . .
H1BB H 0.6281 0.2667 0.7890 0.056 Uiso 1 1 calc R . .
H1BC H 0.6251 0.3697 0.8227 0.056 Uiso 1 1 calc R . .
C2B C 0.5759(2) 0.2459(5) 0.8172(2) 0.0433(15) Uani 1 1 d . A .
H2BA H 0.5525 0.2982 0.7975 0.052 Uiso 1 1 calc R . .
H2BB H 0.5701 0.1673 0.8042 0.052 Uiso 1 1 calc R . .
N2B N 0.57288(18) 0.2466(4) 0.86399(15) 0.0394(11) Uani 1 1 d . . .
C3B C 0.5300(5) 0.2503(16) 0.8675(5) 0.0513(19) Uani 0.601(7) 1 d PD A 1
O2B O 0.4947(5) 0.2716(7) 0.8329(4) 0.052(3) Uani 0.601(7) 1 d PD A 1
N3B N 0.5264(3) 0.2539(16) 0.9104(4) 0.057(2) Uani 0.601(7) 1 d PD A 1
H3B H 0.5498(15) 0.238(5) 0.929(2) 0.069 Uiso 0.601(7) 1 d PD A 1
C4B C 0.4856(5) 0.2800(10) 0.9242(4) 0.074(5) Uani 0.601(7) 1 d PD A 1
C5B C 0.4720(6) 0.4044(13) 0.9131(6) 0.132(8) Uani 0.601(7) 1 d PD A 1
H5BA H 0.4980 0.4546 0.9281 0.199 Uiso 0.601(7) 1 d PR A 1
H5BB H 0.4464 0.4211 0.9251 0.199 Uiso 0.601(7) 1 d PR A 1
H5BC H 0.4623 0.4181 0.8799 0.199 Uiso 0.601(7) 1 d PR A 1
C6B C 0.4463(5) 0.2025(16) 0.8999(5) 0.104(7) Uani 0.601(7) 1 d PD A 1
H6BA H 0.4531 0.1225 0.9099 0.156 Uiso 0.601(7) 1 d PR A 1
H6BB H 0.4394 0.2068 0.8665 0.156 Uiso 0.601(7) 1 d PR A 1
H6BC H 0.4197 0.2294 0.9085 0.156 Uiso 0.601(7) 1 d PR A 1
C7B C 0.4980(8) 0.2624(19) 0.9756(4) 0.107(7) Uani 0.601(7) 1 d PD A 1
H7BA H 0.5294 0.2325 0.9875 0.160 Uiso 0.601(7) 1 d PR A 1
H7BB H 0.4768 0.2088 0.9833 0.160 Uiso 0.601(7) 1 d PR A 1
H7BC H 0.4963 0.3376 0.9894 0.160 Uiso 0.601(7) 1 d PR A 1
C3C C 0.5301(7) 0.243(2) 0.8662(7) 0.0513(19) Uani 0.40 1 d PD A 2
O2C O 0.4943(8) 0.2182(13) 0.8323(7) 0.052(3) Uani 0.40 1 d PD A 2
N3C N 0.5264(5) 0.240(3) 0.9091(6) 0.057(2) Uani 0.40 1 d PD A 2
H3C H 0.5498(15) 0.238(5) 0.929(2) 0.069 Uiso 0.399(7) 1 d PD A 2
C4C C 0.4866(6) 0.2120(14) 0.9242(6) 0.056(6) Uani 0.399(7) 1 d PD A 2
C5C C 0.4477(6) 0.2928(18) 0.9024(9) 0.081(7) Uani 0.399(7) 1 d PD A 2
H5CA H 0.4577 0.3716 0.9117 0.122 Uiso 0.399(7) 1 d PR A 2
H5CB H 0.4217 0.2731 0.9133 0.122 Uiso 0.399(7) 1 d PR A 2
H5CC H 0.4382 0.2871 0.8688 0.122 Uiso 0.399(7) 1 d PR A 2
C6C C 0.4720(8) 0.0890(15) 0.9126(8) 0.103(9) Uani 0.399(7) 1 d PD A 2
H6CA H 0.4422 0.0801 0.9180 0.155 Uiso 0.399(7) 1 d PR A 2
H6CB H 0.4938 0.0335 0.9315 0.155 Uiso 0.399(7) 1 d PR A 2
H6CC H 0.4684 0.0750 0.8801 0.155 Uiso 0.399(7) 1 d PR A 2
C7C C 0.5032(13) 0.223(3) 0.9760(6) 0.107(7) Uani 0.40 1 d PD A 2
H7CA H 0.5367 0.2318 0.9883 0.160 Uiso 0.399(7) 1 d PR A 2
H7CB H 0.4940 0.1513 0.9874 0.160 Uiso 0.399(7) 1 d PR A 2
H7CC H 0.4883 0.2883 0.9860 0.160 Uiso 0.399(7) 1 d PR A 2
C8B C 0.66669(19) 0.1092(5) 0.84572(19) 0.0449(13) Uani 1 1 d . . .
H8BA H 0.6847 0.1066 0.8238 0.054 Uiso 1 1 calc R . .
H8BB H 0.6366 0.0725 0.8309 0.054 Uiso 1 1 calc R . .
C9B C 0.6921(2) 0.0413(5) 0.8888(2) 0.0460(14) Uani 1 1 d . A .
H9BA H 0.6893 -0.0423 0.8823 0.055 Uiso 1 1 calc R . .
H9BB H 0.7251 0.0618 0.8988 0.055 Uiso 1 1 calc R . .
N4B N 0.67166(15) 0.0694(4) 0.92500(16) 0.0387(10) Uani 1 1 d . . .
C10B C 0.68104(19) -0.0056(4) 0.9596(2) 0.0396(12) Uani 1 1 d . A .
O3B O 0.70376(15) -0.0959(3) 0.96259(16) 0.0578(12) Uani 1 1 d . . .
N5B N 0.6659(2) 0.0300(5) 0.99541(19) 0.0565(14) Uani 1 1 d D . .
H5B H 0.654(2) 0.090(4) 0.992(2) 0.068 Uiso 1 1 d D . .
C11B C 0.6661(2) -0.0413(6) 1.0354(2) 0.0570(17) Uani 1 1 d . A .
C12B C 0.6410(3) -0.1498(8) 1.0218(3) 0.107(3) Uani 1 1 d . . .
H12D H 0.6436 -0.1965 1.0491 0.161 Uiso 1 1 d R A .
H12E H 0.6535 -0.1926 1.0007 0.161 Uiso 1 1 d R . .
H12F H 0.6086 -0.1319 1.0064 0.161 Uiso 1 1 d R . .
C13B C 0.7153(3) -0.0647(9) 1.0654(3) 0.098(3) Uani 1 1 d . . .
H13D H 0.7312 -0.1096 1.0477 0.147 Uiso 1 1 d R A .
H13E H 0.7150 -0.1083 1.0927 0.147 Uiso 1 1 d R . .
H13F H 0.7315 0.0083 1.0748 0.147 Uiso 1 1 d R . .
C14B C 0.6437(3) 0.0365(8) 1.0627(3) 0.095(3) Uani 1 1 d . . .
H14D H 0.6103 0.0251 1.0516 0.142 Uiso 1 1 d R A .
H14E H 0.6507 0.1175 1.0590 0.142 Uiso 1 1 d R . .
H14F H 0.6553 0.0154 1.0952 0.142 Uiso 1 1 d R . .
C15B C 0.7029(2) 0.2981(5) 0.86932(19) 0.0458(14) Uani 1 1 d . . .
H15C H 0.7097 0.3240 0.8413 0.055 Uiso 1 1 calc R . .
H15D H 0.7286 0.2489 0.8872 0.055 Uiso 1 1 calc R . .
C16B C 0.6988(2) 0.4021(4) 0.8979(2) 0.0430(14) Uani 1 1 d . A .
H16C H 0.7291 0.4401 0.9103 0.052 Uiso 1 1 calc R . .
H16D H 0.6770 0.4584 0.8786 0.052 Uiso 1 1 calc R . .
N6B N 0.68252(15) 0.3632(4) 0.93539(15) 0.0373(10) Uani 1 1 d . . .
C17B C 0.68651(18) 0.4414(4) 0.96836(18) 0.0366(12) Uani 1 1 d . A .
O4B O 0.70083(14) 0.5402(3) 0.96821(15) 0.0501(10) Uani 1 1 d . . .
N7B N 0.67416(17) 0.3960(4) 1.00511(17) 0.0445(12) Uani 1 1 d D . .
H7B H 0.6581(18) 0.342(4) 0.998(2) 0.053 Uiso 1 1 d D . .
C18B C 0.6639(3) 0.4662(6) 1.0408(3) 0.069(2) Uani 1 1 d . A .
C19B C 0.6523(3) 0.3835(8) 1.0733(3) 0.096(3) Uani 1 1 d . . .
H19D H 0.6791 0.3352 1.0878 0.144 Uiso 1 1 d R A .
H19E H 0.6265 0.3346 1.0564 0.144 Uiso 1 1 d R . .
H19F H 0.6438 0.4269 1.0969 0.144 Uiso 1 1 d R . .
C20B C 0.7050(3) 0.5417(8) 1.0656(3) 0.096(3) Uani 1 1 d . . .
H20D H 0.7329 0.4943 1.0754 0.144 Uiso 1 1 d R A .
H20E H 0.6996 0.5770 1.0925 0.144 Uiso 1 1 d R . .
H20F H 0.7090 0.6022 1.0448 0.144 Uiso 1 1 d R . .
C21B C 0.6217(3) 0.5436(7) 1.0180(3) 0.096(3) Uani 1 1 d . . .
H21D H 0.5945 0.4964 1.0038 0.143 Uiso 1 1 d R A .
H21E H 0.6282 0.5922 0.9946 0.143 Uiso 1 1 d R . .
H21F H 0.6160 0.5924 1.0418 0.143 Uiso 1 1 d R . .
K1 K 0.73592(5) 0.20492(13) 1.00179(5) 0.0546(4) Uani 1 1 d . . .
K2 K 0.50210(6) -0.2615(2) 0.73614(6) 0.0865(6) Uani 1 1 d . . .
K3 K 0.74602(4) -0.28277(10) 0.95646(4) 0.0362(3) Uani 1 1 d . . .
K4 K 0.45745(5) 0.24452(16) 0.74585(4) 0.0492(3) Uani 1 1 d . . .
O1D O 0.2317(2) 0.0729(6) 0.7186(3) 0.124(3) Uani 1 1 d DU . .
C1D C 0.2488(3) 0.1463(8) 0.6991(3) 0.091(2) Uani 1 1 d DU . .
C2D C 0.2834(3) 0.1112(9) 0.6746(3) 0.104(3) Uani 1 1 d DU . .
H2DA H 0.3131 0.1476 0.6899 0.156 Uiso 1 1 d R . .
H2DB H 0.2724 0.1365 0.6425 0.156 Uiso 1 1 d R . .
H2DC H 0.2871 0.0273 0.6757 0.156 Uiso 1 1 d R . .
N1D N 0.2387(3) 0.2524(7) 0.6994(3) 0.098(2) Uani 1 1 d DU . .
C3D C 0.2051(5) 0.2920(11) 0.7224(5) 0.163(6) Uani 1 1 d DU . .
H3DA H 0.2013 0.3756 0.7186 0.244 Uiso 1 1 d R . .
H3DB H 0.2170 0.2733 0.7551 0.244 Uiso 1 1 d R . .
H3DC H 0.1754 0.2542 0.7090 0.244 Uiso 1 1 d R . .
C4D C 0.2591(4) 0.3422(9) 0.6772(4) 0.118(4) Uani 1 1 d DU . .
H4DA H 0.2535 0.4177 0.6888 0.177 Uiso 1 1 d R . .
H4DB H 0.2456 0.3401 0.6438 0.177 Uiso 1 1 d R . .
H4DC H 0.2923 0.3287 0.6854 0.177 Uiso 1 1 d R . .
O1E O 0.7838(3) 0.0559(5) 0.7693(2) 0.116(2) Uani 1 1 d DU . .
C1E C 0.8032(3) 0.1264(6) 0.7503(2) 0.0753(19) Uani 1 1 d DU . .
C2E C 0.8276(3) 0.0865(7) 0.7167(3) 0.084(2) Uani 1 1 d DU . .
H2EA H 0.8583 0.1210 0.7243 0.127 Uiso 1 1 d R . .
H2EB H 0.8096 0.1086 0.6855 0.127 Uiso 1 1 d R . .
H2EC H 0.8304 0.0025 0.7187 0.127 Uiso 1 1 d R . .
N1E N 0.7990(3) 0.2350(5) 0.7546(3) 0.0814(19) Uani 1 1 d DU . .
C3E C 0.7761(4) 0.2797(9) 0.7869(3) 0.108(3) Uani 1 1 d DU . .
H3EA H 0.7545 0.3409 0.7722 0.162 Uiso 1 1 d R . .
H3EB H 0.7992 0.3105 0.8141 0.162 Uiso 1 1 d R . .
H3EC H 0.7593 0.2170 0.7960 0.162 Uiso 1 1 d R . .
C4E C 0.8202(3) 0.3221(7) 0.7321(3) 0.095(3) Uani 1 1 d DU . .
H4EA H 0.8349 0.3822 0.7542 0.143 Uiso 1 1 d R . .
H4EB H 0.7966 0.3568 0.7063 0.143 Uiso 1 1 d R . .
H4EC H 0.8433 0.2844 0.7209 0.143 Uiso 1 1 d R . .
O1F O 0.75513(19) -0.2926(5) 0.87472(17) 0.0780(15) Uani 1 1 d DU . .
C1F C 0.7848(3) -0.2966(7) 0.8544(3) 0.083(2) Uani 1 1 d DU A .
C2F C 0.8011(3) -0.4098(7) 0.8379(3) 0.092(3) Uani 1 1 d DU . .
H2FA H 0.7966 -0.4731 0.8572 0.138 Uiso 1 1 d R A .
H2FB H 0.8337 -0.4044 0.8401 0.138 Uiso 1 1 d R . .
H2FC H 0.7829 -0.4242 0.8059 0.138 Uiso 1 1 d R . .
N1F N 0.8016(3) -0.2061(6) 0.8459(3) 0.089(2) Uani 1 1 d DU . .
C3F C 0.7929(3) -0.0931(7) 0.8654(3) 0.082(2) Uani 1 1 d DU A .
H3FA H 0.7711 -0.1037 0.8827 0.123 Uiso 1 1 d R . .
H3FB H 0.7802 -0.0386 0.8402 0.123 Uiso 1 1 d R . .
H3FC H 0.8219 -0.0628 0.8858 0.123 Uiso 1 1 d R . .
C4F C 0.8358(3) -0.2016(9) 0.8195(3) 0.095(3) Uani 1 1 d DU A .
H4FA H 0.8671 -0.1980 0.8408 0.142 Uiso 1 1 d R . .
H4FB H 0.8298 -0.1328 0.8000 0.142 Uiso 1 1 d R . .
H4FC H 0.8326 -0.2704 0.8002 0.142 Uiso 1 1 d R . .
O1G O 0.7997(2) 0.1641(6) 0.9614(2) 0.0917(18) Uani 1 1 d DU A .
C1G C 0.8365(3) 0.1185(9) 0.9813(3) 0.120(3) Uani 1 1 d DU . .
C2G C 0.8402(5) 0.0180(10) 1.0158(4) 0.199(6) Uani 1 1 d DU A .
H2GA H 0.8272 -0.0530 0.9998 0.298 Uiso 1 1 d R . .
H2GB H 0.8237 0.0391 1.0374 0.298 Uiso 1 1 d R . .
H2GC H 0.8728 0.0059 1.0325 0.298 Uiso 1 1 d R . .
N1G N 0.8726(3) 0.1372(12) 0.9754(5) 0.209(5) Uani 1 1 d DU A .
C3G C 0.8740(6) 0.2366(12) 0.9453(7) 0.276(11) Uani 1 1 d DU . .
H3GA H 0.8959 0.2243 0.9282 0.414 Uiso 1 1 d R A .
H3GB H 0.8812 0.3089 0.9625 0.414 Uiso 1 1 d R . .
H3GC H 0.8428 0.2406 0.9238 0.414 Uiso 1 1 d R . .
C4G C 0.9174(4) 0.0836(16) 1.0051(7) 0.365(15) Uani 1 1 d DU . .
H4GA H 0.9425 0.1387 1.0085 0.548 Uiso 1 1 d R A .
H4GB H 0.9234 0.0140 0.9898 0.548 Uiso 1 1 d R . .
H4GC H 0.9153 0.0635 1.0355 0.548 Uiso 1 1 d R . .
O1H O 0.8002(2) 0.2460(5) 1.0779(2) 0.0837(17) Uani 1 1 d DU A .
C1H C 0.8403(2) 0.2834(7) 1.0905(2) 0.072(2) Uani 1 1 d DU . .
C2H C 0.8747(3) 0.2267(9) 1.1319(3) 0.113(4) Uani 1 1 d DU A .
H2HA H 0.9054 0.2577 1.1355 0.169 Uiso 1 1 d R . .
H2HB H 0.8749 0.1431 1.1277 0.169 Uiso 1 1 d R . .
H2HC H 0.8660 0.2441 1.1594 0.169 Uiso 1 1 d R . .
N1H N 0.85333(19) 0.3693(5) 1.07098(18) 0.0658(15) Uani 1 1 d DU A .
C3H C 0.8191(2) 0.4237(6) 1.0316(2) 0.0612(17) Uani 1 1 d DU . .
H3HA H 0.8205 0.3893 1.0028 0.092 Uiso 1 1 d R A .
H3HB H 0.8256 0.5062 1.0317 0.092 Uiso 1 1 d R . .
H3HC H 0.7883 0.4124 1.0344 0.092 Uiso 1 1 d R . .
C4H C 0.9010(2) 0.4116(8) 1.0817(2) 0.080(2) Uani 1 1 d DU . .
H4HA H 0.9009 0.4960 1.0815 0.120 Uiso 1 1 d R A .
H4HB H 0.9142 0.3831 1.0583 0.120 Uiso 1 1 d R . .
H4HC H 0.9194 0.3839 1.1120 0.120 Uiso 1 1 d R . .
O1I O 0.3781(12) 0.212(2) 0.7550(10) 0.084(4) Uani 0.509(8) 1 d PDU A 1
C1I C 0.3567(4) 0.2105(11) 0.7836(4) 0.059(3) Uani 0.509(8) 1 d PDU A 1
C2I C 0.3440(10) 0.0995(16) 0.8039(9) 0.094(6) Uani 0.509(8) 1 d PDU A 1
H2IA H 0.3179 0.1115 0.8155 0.141 Uiso 0.509(8) 1 d PR A 1
H2IB H 0.3707 0.0740 0.8290 0.141 Uiso 0.509(8) 1 d PR A 1
H2IC H 0.3361 0.0408 0.7798 0.141 Uiso 0.509(8) 1 d PR A 1
N1I N 0.3425(6) 0.3022(11) 0.7998(5) 0.089(5) Uani 0.509(8) 1 d PDU A 1
C3I C 0.3548(12) 0.4128(16) 0.7830(10) 0.101(5) Uani 0.509(8) 1 d PDU A 1
H3IA H 0.3473 0.4725 0.8021 0.151 Uiso 0.509(8) 1 d PR A 1
H3IB H 0.3360 0.4236 0.7509 0.151 Uiso 0.509(8) 1 d PR A 1
H3IC H 0.3874 0.4181 0.7852 0.151 Uiso 0.509(8) 1 d PR A 1
C4I C 0.3179(14) 0.300(3) 0.8338(12) 0.145(7) Uani 0.509(8) 1 d PDU A 1
H4IA H 0.3016 0.3731 0.8328 0.217 Uiso 0.509(8) 1 d PR A 1
H4IB H 0.3397 0.2892 0.8645 0.217 Uiso 0.509(8) 1 d PR A 1
H4IC H 0.2958 0.2366 0.8268 0.217 Uiso 0.509(8) 1 d PR A 1
O1I' O 0.3760(12) 0.243(3) 0.7575(11) 0.084(4) Uani 0.49 1 d PDU A 2
C1I' C 0.3574(5) 0.2925(12) 0.7831(4) 0.059(3) Uani 0.491(8) 1 d PDU A 2
C2I' C 0.3624(13) 0.4212(14) 0.7930(11) 0.101(5) Uani 0.49 1 d PDU A 2
H2ID H 0.3350 0.4627 0.7747 0.151 Uiso 0.491(8) 1 d PR A 2
H2IE H 0.3892 0.4473 0.7845 0.151 Uiso 0.491(8) 1 d PR A 2
H2IF H 0.3675 0.4365 0.8257 0.151 Uiso 0.491(8) 1 d PR A 2
N1I' N 0.3330(4) 0.2334(12) 0.8039(4) 0.066(3) Uani 0.491(8) 1 d PDU A 2
C3I' C 0.3304(10) 0.1087(15) 0.7941(9) 0.094(6) Uani 0.49 1 d PDU A 2
H3ID H 0.2985 0.0833 0.7879 0.141 Uiso 0.491(8) 1 d PR A 2
H3IE H 0.3499 0.0688 0.8214 0.141 Uiso 0.491(8) 1 d PR A 2
H3IF H 0.3409 0.0908 0.7677 0.141 Uiso 0.491(8) 1 d PR A 2
C4I' C 0.3092(15) 0.277(3) 0.8356(13) 0.145(7) Uani 0.49 1 d PDU A 2
H4ID H 0.3291 0.2627 0.8669 0.217 Uiso 0.491(8) 1 d PR A 2
H4IE H 0.2798 0.2375 0.8309 0.217 Uiso 0.491(8) 1 d PR A 2
H4IF H 0.3040 0.3596 0.8307 0.217 Uiso 0.491(8) 1 d PR A 2
O1J O 0.5781(6) -0.2793(10) 0.8025(4) 0.065(3) Uani 0.575(5) 1 d PDU B 1
C1J C 0.5905(3) -0.3143(9) 0.8420(3) 0.060(3) Uani 0.575(5) 1 d PDU B 1
C2J C 0.6325(5) -0.2597(15) 0.8775(6) 0.077(4) Uani 0.575(5) 1 d PDU B 1
H2JA H 0.6283 -0.2587 0.9080 0.116 Uiso 0.575(5) 1 d PR B 1
H2JB H 0.6359 -0.1806 0.8679 0.116 Uiso 0.575(5) 1 d PR B 1
H2JC H 0.6601 -0.3040 0.8787 0.116 Uiso 0.575(5) 1 d PR B 1
N1J N 0.5700(3) -0.3999(7) 0.8540(3) 0.058(2) Uani 0.575(5) 1 d PDU B 1
C3J C 0.5291(4) -0.4524(9) 0.8207(4) 0.059(3) Uani 0.575(5) 1 d PDU B 1
H3JA H 0.5081 -0.3931 0.8033 0.089 Uiso 0.575(5) 1 d PR B 1
H3JB H 0.5135 -0.4984 0.8383 0.089 Uiso 0.575(5) 1 d PR B 1
H3JC H 0.5385 -0.5025 0.7995 0.089 Uiso 0.575(5) 1 d PR B 1
C4J C 0.5817(5) -0.4458(11) 0.9015(3) 0.086(4) Uani 0.575(5) 1 d PDU B 1
H4JA H 0.5562 -0.4333 0.9140 0.129 Uiso 0.575(5) 1 d PR B 1
H4JB H 0.6090 -0.4056 0.9206 0.129 Uiso 0.575(5) 1 d PR B 1
H4JC H 0.5881 -0.5284 0.9013 0.129 Uiso 0.575(5) 1 d PR B 1
O1K O 0.4627(4) -0.1905(9) 0.8039(3) 0.093(3) Uani 0.575(5) 1 d PDU B 1
C1K C 0.4768(5) -0.1762(12) 0.8459(4) 0.120(4) Uani 0.575(5) 1 d PDU B 1
C2K C 0.4613(8) -0.2486(19) 0.8809(7) 0.146(9) Uani 0.575(5) 1 d PDU B 1
H2KA H 0.4739 -0.1991 0.9078 0.219 Uiso 0.575(5) 1 d PR B 1
H2KB H 0.4747 -0.3257 0.8874 0.219 Uiso 0.575(5) 1 d PR B 1
H2KC H 0.4279 -0.2536 0.8738 0.219 Uiso 0.575(5) 1 d PR B 1
N1K N 0.5081(5) -0.1012(10) 0.8625(4) 0.116(4) Uani 0.575(5) 1 d PDU B 1
C3K C 0.5233(8) -0.0327(14) 0.8285(6) 0.146(10) Uani 0.575(5) 1 d PDU B 1
H3KA H 0.5402 0.0318 0.8467 0.220 Uiso 0.575(5) 1 d PR B 1
H3KB H 0.4986 -0.0029 0.8024 0.220 Uiso 0.575(5) 1 d PR B 1
H3KC H 0.5444 -0.0791 0.8172 0.220 Uiso 0.575(5) 1 d PR B 1
C4K C 0.5295(7) -0.0756(17) 0.9119(5) 0.157(9) Uani 0.575(5) 1 d PDU B 1
H4KA H 0.5479 -0.0061 0.9127 0.235 Uiso 0.575(5) 1 d PR B 1
H4KB H 0.5479 -0.1330 0.9331 0.235 Uiso 0.575(5) 1 d PR B 1
H4KC H 0.5024 -0.0561 0.9211 0.235 Uiso 0.575(5) 1 d PR B 1
O1J' O 0.5776(8) -0.2364(15) 0.8004(5) 0.065(3) Uani 0.43 1 d PDU B 2
C1J' C 0.5870(5) -0.2089(11) 0.8411(5) 0.063(4) Uani 0.425(5) 1 d PDU B 2
C2J' C 0.6236(7) -0.269(2) 0.8798(8) 0.077(4) Uani 0.43 1 d PDU B 2
H2JD H 0.6118 -0.3465 0.8823 0.116 Uiso 0.425(5) 1 d PR B 2
H2JE H 0.6280 -0.2276 0.9087 0.116 Uiso 0.425(5) 1 d PR B 2
H2JF H 0.6531 -0.2754 0.8735 0.116 Uiso 0.425(5) 1 d PR B 2
N1J' N 0.5647(4) -0.1253(9) 0.8524(4) 0.062(3) Uani 0.425(5) 1 d PDU B 2
C3J' C 0.5277(6) -0.0657(15) 0.8169(6) 0.066(5) Uiso 0.425(5) 1 d PDU B 2
H3JD H 0.5041 -0.1152 0.7967 0.099 Uiso 0.425(5) 1 d PR B 2
H3JE H 0.5420 -0.0190 0.7983 0.099 Uiso 0.425(5) 1 d PR B 2
H3JF H 0.5136 -0.0150 0.8344 0.099 Uiso 0.425(5) 1 d PR B 2
C4J' C 0.5713(6) -0.0893(17) 0.9005(5) 0.083(6) Uani 0.425(5) 1 d PDU B 2
H4JD H 0.5849 -0.1536 0.9209 0.124 Uiso 0.425(5) 1 d PR B 2
H4JE H 0.5414 -0.0702 0.9039 0.124 Uiso 0.425(5) 1 d PR B 2
H4JF H 0.5916 -0.0222 0.9086 0.124 Uiso 0.425(5) 1 d PR B 2
O1K' O 0.4598(4) -0.3207(10) 0.7976(4) 0.078(3) Uani 0.425(5) 1 d PDU B 2
C1K' C 0.4655(6) -0.3300(15) 0.8393(5) 0.120(4) Uani 0.43 1 d PDU B 2
C2K' C 0.4401(10) -0.250(2) 0.8630(10) 0.146(9) Uani 0.43 1 d PDU B 2
H2KD H 0.4425 -0.3144 0.8843 0.219 Uiso 0.425(5) 1 d PR B 2
H2KE H 0.4077 -0.2285 0.8496 0.219 Uiso 0.425(5) 1 d PR B 2
H2KF H 0.4573 -0.1839 0.8797 0.219 Uiso 0.425(5) 1 d PR B 2
N1K' N 0.4930(6) -0.4002(15) 0.8645(5) 0.144(7) Uani 0.425(5) 1 d PDU B 2
C3K' C 0.5170(10) -0.475(2) 0.8396(10) 0.169(12) Uani 0.425(5) 1 d PDU B 2
H3KD H 0.5201 -0.5488 0.8558 0.253 Uiso 0.425(5) 1 d PR B 2
H3KE H 0.5475 -0.4439 0.8426 0.253 Uiso 0.425(5) 1 d PR B 2
H3KF H 0.5002 -0.4866 0.8071 0.253 Uiso 0.425(5) 1 d PR B 2
C4K' C 0.5016(10) -0.414(3) 0.9151(5) 0.221(17) Uani 0.425(5) 1 d PDU B 2
H4KD H 0.5096 -0.4957 0.9170 0.332 Uiso 0.425(5) 1 d PR B 2
H4KE H 0.4704 -0.4045 0.9171 0.332 Uiso 0.425(5) 1 d PR B 2
H4KF H 0.5234 -0.3723 0.9404 0.332 Uiso 0.425(5) 1 d PR B 2

loop_
_atom_site_aniso_label
_atom_site_aniso_U_11
_atom_site_aniso_U_22
_atom_site_aniso_U_33
_atom_site_aniso_U_23
_atom_site_aniso_U_13
_atom_site_aniso_U_12
Mn1A 0.0311(5) 0.0701(6) 0.0302(5) 0.0016(4) 0.0116(4) -0.0013(4)
O1A 0.043(3) 0.076(3) 0.040(2) 0.006(2) 0.009(2) -0.004(2)
N1A 0.036(3) 0.061(3) 0.037(3) -0.004(2) 0.020(2) -0.004(2)
C1A 0.036(3) 0.092(5) 0.045(3) 0.006(3) 0.017(3) 0.007(3)
C2A 0.031(4) 0.067(4) 0.047(4) -0.002(3) 0.013(3) -0.001(3)
N2A 0.028(3) 0.065(3) 0.038(3) 0.003(2) 0.014(2) -0.002(2)
C3A 0.034(3) 0.075(4) 0.027(3) -0.004(3) 0.010(3) -0.009(3)
O2A 0.034(2) 0.090(3) 0.034(2) 0.001(2) 0.0091(19) 0.001(2)
N3A 0.027(3) 0.140(6) 0.033(3) 0.004(3) 0.013(2) -0.009(3)
C4A 0.045(4) 0.112(6) 0.033(3) -0.004(4) 0.020(3) -0.009(4)
C5A 0.078(7) 0.135(8) 0.064(6) -0.025(5) 0.030(5) -0.011(5)
C6A 0.039(5) 0.257(13) 0.052(5) 0.015(6) 0.026(4) -0.005(6)
C7A 0.109(7) 0.132(8) 0.096(7) 0.006(6) 0.077(6) -0.009(6)
C8A 0.049(4) 0.106(6) 0.050(4) -0.001(4) 0.031(3) -0.002(4)
C9A 0.046(4) 0.082(5) 0.053(4) -0.023(3) 0.031(3) -0.011(3)
N4A 0.033(3) 0.089(4) 0.038(3) -0.017(2) 0.020(2) -0.007(3)
C10A 0.045(4) 0.087(5) 0.027(3) -0.010(3) 0.018(3) -0.009(3)
O3A 0.048(3) 0.088(3) 0.040(2) -0.011(2) 0.0193(19) -0.017(2)
N5A 0.040(3) 0.098(4) 0.039(3) -0.017(3) 0.020(2) -0.015(3)
C11A 0.040(3) 0.092(5) 0.041(3) -0.009(3) 0.019(3) -0.009(3)
C12A 0.042(4) 0.109(6) 0.052(4) -0.015(4) 0.013(3) -0.017(4)
C13A 0.053(4) 0.132(7) 0.070(5) -0.029(5) 0.033(4) -0.016(5)
C14A 0.057(4) 0.162(9) 0.065(5) 0.029(5) 0.030(4) -0.002(5)
C15A 0.052(4) 0.089(5) 0.064(4) 0.006(4) 0.035(3) 0.001(4)
C16A 0.046(4) 0.091(5) 0.049(4) 0.017(3) 0.032(3) 0.000(3)
N6A 0.033(3) 0.087(4) 0.054(3) 0.023(3) 0.023(2) 0.009(3)
C17A 0.033(3) 0.078(5) 0.034(3) 0.007(3) 0.005(2) -0.002(3)
O4A 0.046(2) 0.067(3) 0.054(3) 0.021(2) 0.014(2) 0.004(2)
N7A 0.055(4) 0.112(6) 0.100(5) 0.049(4) 0.050(4) 0.027(4)
C18A 0.053(4) 0.082(5) 0.058(4) 0.015(4) 0.024(3) 0.016(4)
C19A 0.176(12) 0.216(15) 0.214(15) -0.114(13) 0.154(12) -0.070(11)
C20A 0.103(8) 0.172(11) 0.224(14) 0.102(10) 0.130(9) 0.066(8)
C21A 0.055(5) 0.216(12) 0.095(7) 0.061(7) 0.030(5) 0.047(6)
Mn1B 0.0366(5) 0.0353(4) 0.0302(5) 0.0018(3) 0.0104(3) 0.0033(3)
O1B 0.039(2) 0.044(2) 0.044(3) 0.0012(17) 0.0038(19) 0.0034(17)
N1B 0.041(3) 0.041(2) 0.032(3) -0.0024(19) 0.019(2) 0.000(2)
C1B 0.055(4) 0.058(4) 0.033(3) 0.004(3) 0.024(3) 0.005(3)
C2B 0.050(4) 0.058(4) 0.026(3) 0.000(2) 0.018(3) -0.003(3)
N2B 0.043(3) 0.057(3) 0.021(2) -0.0016(18) 0.015(2) -0.004(2)
C3B 0.055(5) 0.069(5) 0.033(4) -0.002(3) 0.018(3) 0.003(3)
O2B 0.043(3) 0.078(9) 0.033(3) -0.006(6) 0.009(2) -0.005(7)
N3B 0.034(3) 0.106(6) 0.032(3) -0.002(3) 0.012(2) -0.002(3)
C4B 0.059(9) 0.119(16) 0.046(7) -0.002(9) 0.019(6) 0.016(10)
C5B 0.119(15) 0.169(19) 0.148(17) 0.005(15) 0.097(14) 0.050(14)
C6B 0.069(11) 0.20(2) 0.064(9) -0.011(12) 0.045(8) -0.048(13)
C7B 0.060(8) 0.22(2) 0.060(6) -0.015(7) 0.044(5) -0.007(11)
C3C 0.055(5) 0.069(5) 0.033(4) -0.002(3) 0.018(3) 0.003(3)
O2C 0.043(3) 0.078(9) 0.033(3) -0.006(6) 0.009(2) -0.005(7)
N3C 0.034(3) 0.106(6) 0.032(3) -0.002(3) 0.012(2) -0.002(3)
C4C 0.036(10) 0.095(18) 0.047(10) -0.014(11) 0.028(8) -0.012(11)
C5C 0.044(13) 0.096(17) 0.116(19) -0.021(15) 0.041(13) 0.001(12)
C6C 0.14(2) 0.092(17) 0.12(2) 0.027(14) 0.112(19) -0.004(15)
C7C 0.060(8) 0.22(2) 0.060(6) -0.015(7) 0.044(5) -0.007(11)
C8B 0.043(3) 0.058(4) 0.041(3) -0.003(3) 0.023(3) 0.003(3)
C9B 0.050(3) 0.039(3) 0.053(4) -0.013(3) 0.021(3) 0.001(3)
N4B 0.040(3) 0.034(2) 0.046(3) -0.003(2) 0.019(2) 0.0068(19)
C10B 0.037(3) 0.033(3) 0.050(3) 0.006(2) 0.016(2) 0.001(2)
O3B 0.067(3) 0.038(2) 0.071(3) 0.010(2) 0.025(2) 0.020(2)
N5B 0.068(4) 0.059(3) 0.053(3) 0.020(3) 0.033(3) 0.026(3)
C11B 0.064(4) 0.065(4) 0.050(4) 0.029(3) 0.030(3) 0.017(3)
C12B 0.121(8) 0.121(8) 0.077(6) 0.035(5) 0.027(5) -0.049(6)
C13B 0.090(6) 0.136(8) 0.054(5) 0.024(5) 0.002(4) 0.026(6)
C14B 0.115(7) 0.118(7) 0.070(5) 0.041(5) 0.057(5) 0.042(6)
C15B 0.046(3) 0.062(4) 0.041(3) -0.011(3) 0.030(3) -0.016(3)
C16B 0.050(3) 0.031(3) 0.055(4) 0.006(2) 0.027(3) -0.006(2)
N6B 0.034(2) 0.044(3) 0.037(2) -0.006(2) 0.0160(19) -0.0026(19)
C17B 0.030(3) 0.036(3) 0.041(3) -0.003(2) 0.007(2) 0.004(2)
O4B 0.052(3) 0.034(2) 0.070(3) -0.0133(18) 0.029(2) -0.0095(18)
N7B 0.042(3) 0.054(3) 0.042(3) -0.014(2) 0.019(2) -0.004(2)
C18B 0.071(5) 0.073(5) 0.075(5) -0.038(4) 0.041(4) -0.016(4)
C19B 0.125(7) 0.124(7) 0.066(5) -0.040(5) 0.071(5) -0.032(6)
C20B 0.099(7) 0.131(8) 0.070(5) -0.056(5) 0.045(5) -0.036(6)
C21B 0.068(5) 0.093(6) 0.148(8) -0.064(6) 0.067(5) -0.022(5)
K1 0.0421(8) 0.0633(9) 0.0508(8) 0.0033(6) 0.0028(6) 0.0017(6)
K2 0.0557(10) 0.1568(19) 0.0378(8) 0.0133(9) 0.0007(7) -0.0099(10)
K3 0.0310(7) 0.0419(7) 0.0367(7) -0.0017(5) 0.0118(5) 0.0023(5)
K4 0.0444(8) 0.0748(9) 0.0297(7) 0.0021(5) 0.0133(5) -0.0013(6)
O1D 0.109(5) 0.108(5) 0.163(7) 0.015(5) 0.054(5) -0.018(4)
C1D 0.086(6) 0.098(5) 0.080(6) -0.017(5) 0.014(4) 0.006(5)
C2D 0.075(6) 0.154(9) 0.077(6) -0.012(6) 0.014(4) 0.040(6)
N1D 0.097(6) 0.109(5) 0.103(7) 0.005(4) 0.055(5) 0.017(4)
C3D 0.178(13) 0.162(12) 0.204(15) 0.007(10) 0.142(12) 0.053(10)
C4D 0.132(9) 0.130(8) 0.105(8) 0.034(7) 0.056(7) 0.011(7)
O1E 0.195(8) 0.093(4) 0.080(4) 0.015(3) 0.070(5) -0.002(4)
C1E 0.085(6) 0.086(5) 0.047(4) -0.005(4) 0.009(3) 0.018(4)
C2E 0.082(6) 0.099(6) 0.072(5) -0.021(4) 0.024(4) 0.026(5)
N1E 0.085(6) 0.084(4) 0.073(5) -0.024(3) 0.020(4) 0.007(4)
C3E 0.126(9) 0.122(7) 0.097(7) -0.034(6) 0.064(6) 0.013(6)
C4E 0.100(7) 0.100(6) 0.083(6) -0.013(5) 0.024(5) -0.024(5)
O1F 0.064(4) 0.131(5) 0.046(3) -0.003(3) 0.027(2) -0.006(3)
C1F 0.071(6) 0.122(6) 0.053(5) 0.003(5) 0.014(4) -0.003(5)
C2F 0.068(5) 0.109(6) 0.097(7) -0.008(5) 0.021(5) 0.014(5)
N1F 0.076(5) 0.118(5) 0.072(5) 0.017(4) 0.021(4) 0.006(4)
C3F 0.066(5) 0.098(5) 0.085(6) 0.004(4) 0.029(4) 0.024(4)
C4F 0.067(6) 0.137(8) 0.096(6) 0.019(6) 0.049(5) 0.021(5)
O1G 0.070(4) 0.116(5) 0.096(4) -0.012(3) 0.036(3) 0.009(3)
C1G 0.078(5) 0.151(9) 0.130(8) -0.070(6) 0.031(5) 0.007(6)
C2G 0.277(17) 0.154(11) 0.134(11) -0.016(7) 0.018(10) 0.148(10)
N1G 0.087(5) 0.258(15) 0.276(15) -0.145(10) 0.047(7) -0.007(8)
C3G 0.29(2) 0.180(14) 0.50(3) -0.162(12) 0.33(2) -0.115(12)
C4G 0.067(7) 0.35(2) 0.60(4) -0.30(2) -0.025(13) 0.064(11)
O1H 0.063(4) 0.115(4) 0.060(4) 0.016(3) 0.000(3) -0.010(3)
C1H 0.060(5) 0.101(6) 0.044(4) 0.003(3) 0.001(3) 0.001(4)
C2H 0.085(7) 0.158(9) 0.068(6) 0.030(5) -0.016(5) 0.010(6)
N1H 0.060(3) 0.092(4) 0.041(3) -0.010(3) 0.010(3) -0.006(3)
C3H 0.055(4) 0.074(5) 0.049(4) -0.001(3) 0.009(3) -0.005(3)
C4H 0.054(4) 0.127(7) 0.054(4) -0.003(4) 0.008(3) -0.008(4)
O1I 0.054(4) 0.143(12) 0.063(4) -0.007(7) 0.030(3) 0.002(7)
C1I 0.047(8) 0.092(7) 0.035(7) -0.001(7) 0.009(5) -0.003(8)
C2I 0.103(17) 0.116(6) 0.040(11) 0.023(6) -0.011(11) -0.027(8)
N1I 0.123(15) 0.113(8) 0.054(9) 0.022(9) 0.060(9) 0.033(11)
C3I 0.125(13) 0.099(6) 0.081(12) 0.013(6) 0.033(10) 0.006(6)
C4I 0.154(17) 0.216(15) 0.106(9) 0.040(10) 0.102(10) 0.073(12)
O1I' 0.054(4) 0.143(12) 0.063(4) -0.007(7) 0.030(3) 0.002(7)
C1I' 0.054(9) 0.098(8) 0.022(7) 0.023(7) 0.007(5) 0.008(8)
C2I' 0.125(13) 0.099(6) 0.081(12) 0.013(6) 0.033(10) 0.006(6)
N1I' 0.046(7) 0.125(8) 0.035(6) 0.020(7) 0.024(5) -0.004(8)
C3I' 0.103(17) 0.116(6) 0.040(11) 0.023(6) -0.011(11) -0.027(8)
C4I' 0.154(17) 0.216(15) 0.106(9) 0.040(10) 0.102(10) 0.073(12)
O1J 0.065(4) 0.069(10) 0.045(3) 0.014(4) -0.005(3) -0.002(6)
C1J 0.039(6) 0.084(9) 0.048(6) 0.006(5) 0.003(4) -0.002(5)
C2J 0.055(7) 0.098(6) 0.061(5) 0.005(4) -0.009(5) -0.012(4)
N1J 0.062(6) 0.054(5) 0.043(5) 0.006(4) -0.004(4) 0.007(4)
C3J 0.062(7) 0.038(6) 0.068(7) 0.000(5) 0.006(6) 0.000(5)
C4J 0.123(12) 0.079(9) 0.048(6) 0.019(6) 0.014(7) 0.022(8)
O1K 0.106(8) 0.116(9) 0.062(5) 0.015(5) 0.032(5) 0.028(6)
C1K 0.144(13) 0.133(11) 0.077(6) 0.025(6) 0.023(7) -0.021(7)
C2K 0.15(2) 0.213(13) 0.107(15) 0.019(10) 0.083(18) -0.031(11)
N1K 0.164(14) 0.080(9) 0.110(8) -0.009(7) 0.048(8) 0.005(7)
C3K 0.27(3) 0.094(14) 0.115(13) -0.035(11) 0.112(17) -0.055(14)
C4K 0.22(2) 0.137(18) 0.087(9) -0.013(10) 0.001(12) 0.035(16)
O1J' 0.065(4) 0.069(10) 0.045(3) 0.014(4) -0.005(3) -0.002(6)
C1J' 0.075(11) 0.049(9) 0.059(7) 0.007(6) 0.011(7) -0.009(6)
C2J' 0.055(7) 0.098(6) 0.061(5) 0.005(4) -0.009(5) -0.012(4)
N1J' 0.068(8) 0.046(7) 0.064(7) 0.005(5) 0.010(6) -0.017(5)
C4J' 0.064(11) 0.101(14) 0.080(11) -0.030(10) 0.018(9) -0.023(10)
O1K' 0.105(10) 0.064(8) 0.058(6) 0.020(5) 0.016(6) -0.007(7)
C1K' 0.144(13) 0.133(11) 0.077(6) 0.025(6) 0.023(7) -0.021(7)
C2K' 0.15(2) 0.213(13) 0.107(15) 0.019(10) 0.083(18) -0.031(11)
N1K' 0.20(2) 0.129(17) 0.070(10) 0.031(10) -0.010(11) -0.034(11)
C3K' 0.17(3) 0.15(3) 0.20(3) 0.09(2) 0.08(2) 0.004(18)
C4K' 0.27(4) 0.28(4) 0.053(10) 0.028(15) -0.045(15) -0.10(3)

loop_
_atom_type_symbol
_atom_type_description
_atom_type_scat_dispersion_real
_atom_type_scat_dispersion_imag
_atom_type_scat_source
C C 0.0033 0.0016 'International Tables Vol C Tables 4.2.6.8 and 6.1.1.4'
H H 0.0000 0.0000 'International Tables Vol C Tables 4.2.6.8 and 6.1.1.4'
N N 0.0061 0.0033 'International Tables Vol C Tables 4.2.6.8 and 6.1.1.4'
O O 0.0106 0.0060 'International Tables Vol C Tables 4.2.6.8 and 6.1.1.4'
K K 0.2009 0.2494 'International Tables Vol C Tables 4.2.6.8 and 6.1.1.4'
Mn Mn 0.3368 0.7283 'International Tables Vol C Tables 4.2.6.8 and 6.1.1.4'

loop_
_geom_angle_atom_site_label_1
_geom_angle_atom_site_label_2
_geom_angle_atom_site_label_3
_geom_angle
_geom_angle_site_symmetry_1
_geom_angle_site_symmetry_3
O1A Mn1A N2A 100.0(2) . .
O1A Mn1A N6A 99.14(19) . .
N2A Mn1A N6A 124.7(2) . .
O1A Mn1A N4A 97.07(19) . .
N2A Mn1A N4A 120.1(2) . .
N6A Mn1A N4A 108.2(2) . .
O1A Mn1A N1A 178.1(2) . .
N2A Mn1A N1A 81.62(19) . .
N6A Mn1A N1A 80.51(19) . .
N4A Mn1A N1A 81.34(18) . .
O1A Mn1A K2 77.33(15) . .
N2A Mn1A K2 175.08(14) . .
N6A Mn1A K2 60.09(16) . .
N4A Mn1A K2 56.60(15) . .
N1A Mn1A K2 100.95(15) . .
C15A N1A C1A 113.2(5) . .
C15A N1A C8A 112.2(5) . .
C1A N1A C8A 109.2(5) . .
C15A N1A Mn1A 106.9(4) . .
C1A N1A Mn1A 107.2(3) . .
C8A N1A Mn1A 107.8(4) . .
N1A C1A C2A 110.2(5) . .
N2A C2A C1A 107.5(5) . .
C3A N2A C2A 113.7(5) . .
C3A N2A Mn1A 131.5(4) . .
C2A N2A Mn1A 114.5(4) . .
O2A C3A N2A 123.6(6) . .
O2A C3A N3A 122.6(5) . .
N2A C3A N3A 113.7(5) . .
C3A O2A K3 150.3(4) . 4
C3A N3A C4A 124.5(5) . .
N3A C4A C5A 112.9(7) . .
N3A C4A C6A 105.2(5) . .
C5A C4A C6A 109.5(7) . .
N3A C4A C7A 110.2(6) . .
C5A C4A C7A 109.2(7) . .
C6A C4A C7A 109.8(7) . .
N1A C8A C9A 111.1(5) . .
N4A C9A C8A 108.3(5) . .
C10A N4A C9A 114.2(5) . .
C10A N4A Mn1A 129.7(4) . .
C9A N4A Mn1A 112.6(4) . .
C10A N4A K2 86.5(4) . .
C9A N4A K2 120.1(4) . .
Mn1A N4A K2 85.55(19) . .
O3A C10A N4A 125.2(6) . .
O3A C10A N5A 121.7(6) . .
N4A C10A N5A 112.9(6) . .
C10A O3A K4 161.5(4) . .
C10A N5A C11A 124.1(6) . .
N5A C11A C14A 111.5(6) . .
N5A C11A C12A 109.8(5) . .
C14A C11A C12A 112.8(7) . .
N5A C11A C13A 105.3(6) . .
C14A C11A C13A 108.6(6) . .
C12A C11A C13A 108.5(6) . .
N1A C15A C16A 111.7(6) . .
N6A C16A C15A 108.1(5) . .
C17A N6A C16A 112.5(5) . .
C17A N6A Mn1A 132.2(4) . .
C16A N6A Mn1A 115.2(4) . .
O4A C17A N6A 126.6(5) . .
O4A C17A N7A 120.7(6) . .
N6A C17A N7A 112.0(6) . .
C17A O4A K4 176.8(4) . 1_545
C17A N7A C18A 125.3(7) . .
N7A C18A C21A 108.9(7) . .
N7A C18A C19A 108.1(8) . .
C21A C18A C19A 115.9(10) . .
N7A C18A C20A 107.8(7) . .
C21A C18A C20A 109.4(8) . .
C19A C18A C20A 106.4(9) . .
O1B Mn1B N2B 101.37(19) . .
O1B Mn1B N4B 98.30(18) . .
N2B Mn1B N4B 123.01(18) . .
O1B Mn1B N6B 97.25(18) . .
N2B Mn1B N6B 121.44(18) . .
N4B Mn1B N6B 108.11(18) . .
O1B Mn1B N1B 177.4(2) . .
N2B Mn1B N1B 81.21(18) . .
N4B Mn1B N1B 80.62(17) . .
N6B Mn1B N1B 80.86(17) . .
O1B Mn1B K1 76.83(14) . .
N2B Mn1B K1 176.50(14) . .
N4B Mn1B K1 60.40(13) . .
N6B Mn1B K1 56.21(13) . .
N1B Mn1B K1 100.56(14) . .
C8B N1B C1B 111.8(4) . .
C8B N1B C15B 112.4(4) . .
C1B N1B C15B 112.2(4) . .
C8B N1B Mn1B 105.7(3) . .
C1B N1B Mn1B 106.5(3) . .
C15B N1B Mn1B 107.7(3) . .
N1B C1B C2B 112.4(5) . .
N2B C2B C1B 108.5(5) . .
C3C N2B C3B 4.2(19) . .
C3C N2B C2B 114.0(10) . .
C3B N2B C2B 115.7(8) . .
C3C N2B Mn1B 130.3(10) . .
C3B N2B Mn1B 129.3(7) . .
C2B N2B Mn1B 114.7(4) . .
O2B C3B N2B 122.2(13) . .
O2B C3B N3B 119.7(12) . .
N2B C3B N3B 116.8(12) . .
C3B O2B K4 145.4(11) . .
C3B N3B C4B 128.2(9) . .
N3B C4B C6B 110.8(9) . .
N3B C4B C5B 109.5(9) . .
C6B C4B C5B 109.7(10) . .
N3B C4B C7B 107.9(9) . .
C6B C4B C7B 109.9(9) . .
C5B C4B C7B 109.1(9) . .
O2C C3C N2B 125(2) . .
O2C C3C N3C 118.2(17) . .
N2B C3C N3C 115.3(16) . .
C3C O2C K4 143.6(17) . .
C3C N3C C4C 129.7(13) . .
N3C C4C C5C 110.2(14) . .
N3C C4C C6C 110.4(14) . .
C5C C4C C6C 110.4(14) . .
N3C C4C C7C 105.6(15) . .
C5C C4C C7C 112.2(16) . .
C6C C4C C7C 108.0(16) . .
N1B C8B C9B 112.0(4) . .
N4B C9B C8B 108.4(4) . .
C10B N4B C9B 114.6(4) . .
C10B N4B Mn1B 131.0(4) . .
C9B N4B Mn1B 114.3(4) . .
O3B C10B N4B 126.1(5) . .
O3B C10B N5B 120.6(5) . .
N4B C10B N5B 113.2(5) . .
C10B O3B K3 171.9(4) . .
C10B N5B C11B 125.1(5) . .
C12B C11B N5B 112.2(6) . .
C12B C11B C14B 112.3(7) . .
N5B C11B C14B 103.5(5) . .
C12B C11B C13B 110.6(7) . .
N5B C11B C13B 110.4(6) . .
C14B C11B C13B 107.6(7) . .
N1B C15B C16B 110.6(4) . .
N6B C16B C15B 108.4(4) . .
C17B N6B C16B 114.3(4) . .
C17B N6B Mn1B 129.1(4) . .
C16B N6B Mn1B 111.6(3) . .
O4B C17B N6B 125.6(5) . .
O4B C17B N7B 122.7(5) . .
N6B C17B N7B 111.6(5) . .
C17B O4B K3 163.3(4) . 1_565
C17B N7B C18B 124.1(5) . .
N7B C18B C19B 106.5(6) . .
N7B C18B C20B 110.7(6) . .
C19B C18B C20B 111.4(7) . .
N7B C18B C21B 109.0(6) . .
C19B C18B C21B 109.6(7) . .
C20B C18B C21B 109.6(7) . .
O1H K1 O1G 89.3(2) . .
O1H K1 Mn1B 160.85(16) . .
O1G K1 Mn1B 105.59(14) . .
O1J' K2 O1J 11.2(6) . .
O1J' K2 O1K' 90.3(5) . .
O1J K2 O1K' 86.5(4) . .
O1J' K2 O1K 83.6(5) . .
O1J K2 O1K 86.0(4) . .
O1K' K2 O1K 32.0(3) . .
O1J' K2 N4A 134.2(4) . .
O1J K2 N4A 145.3(3) . .
O1K' K2 N4A 99.8(3) . .
O1K K2 N4A 82.3(2) . .
O1J' K2 Mn1A 164.6(4) . .
O1J K2 Mn1A 168.9(3) . .
O1K' K2 Mn1A 103.8(3) . .
O1K K2 Mn1A 104.9(2) . .
N4A K2 Mn1A 37.85(10) . .
O3B K3 O4B 111.31(15) . 1_545
O3B K3 O2A 119.42(16) . 4_656
O4B K3 O2A 114.57(15) 1_545 4_656
O3B K3 O1F 108.22(17) . .
O4B K3 O1F 108.71(16) 1_545 .
O2A K3 O1F 92.27(16) 4_656 .
O4A K4 O1I 110.7(7) 1_565 .
O4A K4 O2C 124.2(4) 1_565 .
O1I K4 O2C 90.1(9) . .
O4A K4 O3A 112.02(15) 1_565 .
O1I K4 O3A 105.9(6) . .
O2C K4 O3A 110.6(4) . .
O4A K4 O2B 110.8(2) 1_565 .
O1I K4 O2B 92.2(8) . .
O2C K4 O2B 13.9(4) . .
O3A K4 O2B 123.0(3) . .
O4A K4 O1I' 104.3(7) 1_565 .
O1I K4 O1I' 8.1(12) . .
O2C K4 O1I' 89.7(9) . .
O3A K4 O1I' 113.5(6) . .
O2B K4 O1I' 89.9(8) . .
O1D C1D N1D 121.5(8) . .
O1D C1D C2D 120.6(8) . .
N1D C1D C2D 117.9(8) . .
C1D N1D C4D 122.8(8) . .
C1D N1D C3D 120.6(8) . .
C4D N1D C3D 116.6(8) . .
O1E C1E N1E 121.4(7) . .
O1E C1E C2E 121.1(7) . .
N1E C1E C2E 117.1(7) . .
C1E N1E C3E 119.9(7) . .
C1E N1E C4E 123.8(7) . .
C3E N1E C4E 116.0(7) . .
C1F O1F K3 142.0(5) . .
N1F C1F O1F 119.2(8) . .
N1F C1F C2F 117.3(7) . .
O1F C1F C2F 123.5(8) . .
C1F N1F C3F 121.7(7) . .
C1F N1F C4F 123.2(8) . .
C3F N1F C4F 114.8(7) . .
C1G O1G K1 122.6(6) . .
N1G C1G O1G 126.6(11) . .
N1G C1G C2G 111.2(10) . .
O1G C1G C2G 122.0(9) . .
C1G N1G C3G 116.1(11) . .
C1G N1G C4G 122.6(13) . .
C3G N1G C4G 119.7(13) . .
C1H O1H K1 138.2(5) . .
O1H C1H N1H 122.9(6) . .
O1H C1H C2H 117.9(7) . .
N1H C1H C2H 119.2(7) . .
C1H N1H C3H 117.9(6) . .
C1H N1H C4H 125.4(6) . .
C3H N1H C4H 116.4(6) . .
C1I O1I K4 143(2) . .
O1I C1I N1I 124.2(16) . .
O1I C1I C2I 123.6(16) . .
N1I C1I C2I 112.2(14) . .
C1I N1I C4I 124.2(16) . .
C1I N1I C3I 115.4(15) . .
C4I N1I C3I 120.3(16) . .
C1I' O1I' K4 136(2) . .
O1I' C1I' N1I' 120.0(16) . .
O1I' C1I' C2I' 123.0(16) . .
N1I' C1I' C2I' 116.9(15) . .
C1I' N1I' C4I' 127.7(16) . .
C1I' N1I' C3I' 114.7(14) . .
C4I' N1I' C3I' 117.6(16) . .
C1J O1J K2 137.4(11) . .
O1J C1J N1J 120.6(10) . .
O1J C1J C2J 119.9(12) . .
N1J C1J C2J 119.4(10) . .
C1J N1J C3J 120.4(8) . .
C1J N1J C4J 124.3(9) . .
C3J N1J C4J 115.0(9) . .
C1K O1K K2 135.5(9) . .
O1K C1K N1K 119.0(12) . .
O1K C1K C2K 124.4(14) . .
N1K C1K C2K 116.5(13) . .
C1K N1K C4K 125.8(13) . .
C1K N1K C3K 116.3(12) . .
C4K N1K C3K 117.9(13) . .
C1J' O1J' K2 133.3(15) . .
O1J' C1J' N1J' 119.2(14) . .
O1J' C1J' C2J' 123.6(17) . .
N1J' C1J' C2J' 117.2(14) . .
C1J' N1J' C3J' 120.1(11) . .
C1J' N1J' C4J' 123.8(12) . .
C3J' N1J' C4J' 115.9(12) . .
C1K' O1K' K2 143.1(10) . .
O1K' C1K' N1K' 123.4(15) . .
O1K' C1K' C2K' 120.2(16) . .
N1K' C1K' C2K' 116.3(15) . .
C1K' N1K' C3K' 113.9(15) . .
C1K' N1K' C4K' 125.4(17) . .
C3K' N1K' C4K' 120.6(17) . .

loop_
_geom_bond_atom_site_label_1
_geom_bond_atom_site_label_2
_geom_bond_distance
_geom_bond_site_symmetry_2
Mn1A O1A 1.780(5) .
Mn1A N2A 2.047(5) .
Mn1A N6A 2.062(5) .
Mn1A N4A 2.102(5) .
Mn1A N1A 2.141(5) .
Mn1A K2 3.4151(19) .
N1A C15A 1.457(9) .
N1A C1A 1.484(8) .
N1A C8A 1.506(8) .
C1A C2A 1.539(9) .
C2A N2A 1.473(8) .
N2A C3A 1.356(7) .
C3A O2A 1.248(7) .
C3A N3A 1.361(8) .
O2A K3 2.572(4) 4
N3A C4A 1.455(8) .
C4A C5A 1.512(10) .
C4A C6A 1.528(9) .
C4A C7A 1.536(12) .
C8A C9A 1.512(9) .
C9A N4A 1.465(7) .
N4A C10A 1.359(8) .
N4A K2 2.860(6) .
C10A O3A 1.246(8) .
C10A N5A 1.398(8) .
O3A K4 2.571(5) .
N5A C11A 1.453(8) .
C11A C14A 1.496(10) .
C11A C12A 1.535(9) .
C11A C13A 1.538(10) .
C15A C16A 1.519(9) .
C16A N6A 1.480(7) .
N6A C17A 1.368(8) .
C17A O4A 1.230(7) .
C17A N7A 1.408(8) .
O4A K4 2.555(4) 1_545
N7A C18A 1.442(9) .
C18A C21A 1.470(10) .
C18A C19A 1.473(13) .
C18A C20A 1.510(11) .
Mn1B O1B 1.762(4) .
Mn1B N2B 2.056(5) .
Mn1B N4B 2.107(4) .
Mn1B N6B 2.135(4) .
Mn1B N1B 2.147(5) .
Mn1B K1 3.4225(17) .
N1B C8B 1.473(7) .
N1B C1B 1.476(7) .
N1B C15B 1.492(7) .
C1B C2B 1.501(8) .
C2B N2B 1.462(7) .
N2B C3C 1.33(2) .
N2B C3B 1.348(16) .
C3B O2B 1.283(12) .
C3B N3B 1.353(11) .
O2B K4 2.576(12) .
N3B C4B 1.464(14) .
C4B C6B 1.505(10) .
C4B C5B 1.513(10) .
C4B C7B 1.514(9) .
C3C O2C 1.288(15) .
C3C N3C 1.352(14) .
O2C K4 2.556(19) .
N3C C4C 1.463(16) .
C4C C5C 1.503(14) .
C4C C6C 1.507(14) .
C4C C7C 1.515(14) .
C8B C9B 1.529(8) .
C9B N4B 1.465(7) .
N4B C10B 1.332(7) .
C10B O3B 1.247(6) .
C10B N5B 1.378(8) .
O3B K3 2.562(4) .
N5B C11B 1.477(7) .
C11B C12B 1.468(11) .
C11B C14B 1.529(10) .
C11B C13B 1.529(10) .
C15B C16B 1.518(8) .
C16B N6B 1.457(7) .
N6B C17B 1.335(6) .
C17B O4B 1.229(6) .
C17B N7B 1.395(7) .
O4B K3 2.565(4) 1_565
N7B C18B 1.473(8) .
C18B C19B 1.501(11) .
C18B C20B 1.531(10) .
C18B C21B 1.552(12) .
K1 O1H 2.591(6) .
K1 O1G 2.654(6) .
K2 O1J' 2.55(2) .
K2 O1J 2.584(14) .
K2 O1K' 2.680(11) .
K2 O1K 2.822(9) .
K3 O4B 2.565(4) 1_545
K3 O2A 2.572(4) 4_656
K3 O1F 2.603(5) .
K4 O4A 2.555(4) 1_565
K4 O1I 2.56(3) .
K4 O1I' 2.62(3) .
O1D C1D 1.244(9) .
C1D N1D 1.271(9) .
C1D C2D 1.529(9) .
N1D C4D 1.481(9) .
N1D C3D 1.486(9) .
O1E C1E 1.253(8) .
C1E N1E 1.279(8) .
C1E C2E 1.517(8) .
N1E C3E 1.472(8) .
N1E C4E 1.479(9) .
O1F C1F 1.248(8) .
C1F N1F 1.233(8) .
C1F C2F 1.545(9) .
N1F C3F 1.500(9) .
N1F C4F 1.505(8) .
O1G C1G 1.223(9) .
C1G N1G 1.194(10) .
C1G C2G 1.553(11) .
N1G C3G 1.485(13) .
N1G C4G 1.526(12) .
O1H C1H 1.246(8) .
C1H N1H 1.286(8) .
C1H C2H 1.527(9) .
N1H C3H 1.474(7) .
N1H C4H 1.477(7) .
O1I C1I 1.241(12) .
C1I N1I 1.304(11) .
C1I C2I 1.532(14) .
N1I C4I 1.461(12) .
N1I C3I 1.474(14) .
O1I' C1I' 1.243(12) .
C1I' N1I' 1.314(11) .
C1I' C2I' 1.524(14) .
N1I' C4I' 1.468(12) .
N1I' C3I' 1.476(14) .
O1J C1J 1.221(11) .
C1J N1J 1.286(10) .
C1J C2J 1.541(12) .
N1J C3J 1.481(10) .
N1J C4J 1.486(10) .
O1K C1K 1.236(11) .
C1K N1K 1.278(12) .
C1K C2K 1.545(13) .
N1K C4K 1.481(12) .
N1K C3K 1.494(13) .
O1J' C1J' 1.230(13) .
C1J' N1J' 1.293(12) .
C1J' C2J' 1.529(14) .
N1J' C3J' 1.480(12) .
N1J' C4J' 1.483(12) .
O1K' C1K' 1.237(12) .
C1K' N1K' 1.252(13) .
C1K' C2K' 1.533(14) .
N1K' C3K' 1.490(14) .
N1K' C4K' 1.495(13) .

loop_
_geom_hbond_atom_site_label_D
_geom_hbond_atom_site_label_H
_geom_hbond_atom_site_label_A
_geom_hbond_distance_DH
_geom_hbond_distance_HA
_geom_hbond_distance_DA
_geom_hbond_angle_DHA
N3A H3A O1A 0.79(3) 1.95(3) 2.733(7) 170(9)
N5A H5A O1A 0.79(3) 1.99(4) 2.722(7) 155(7)
N7A H7A O1A 0.79(3) 2.03(5) 2.732(7) 149(9)
N3B H3B O1B 0.79(3) 2.01(3) 2.776(9) 164(8)
N3C H3C O1B 0.79(3) 2.01(3) 2.770(12) 163(8)
N5B H5B O1B 0.79(3) 1.93(3) 2.693(6) 162(7)
N7B H7B O1B 0.79(3) 1.96(3) 2.720(6) 164(6)

loop_
_geom_torsion_atom_site_label_1
_geom_torsion_atom_site_label_2
_geom_torsion_atom_site_label_3
_geom_torsion_atom_site_label_4
_geom_torsion
_geom_torsion_site_symmetry_1
_geom_torsion_site_symmetry_4
O1A Mn1A N1A C15A -104(6) . .
N2A Mn1A N1A C15A 102.3(4) . .
N6A Mn1A N1A C15A -25.1(4) . .
N4A Mn1A N1A C15A -135.3(4) . .
K2 Mn1A N1A C15A -81.9(4) . .
O1A Mn1A N1A C1A 134(6) . .
N2A Mn1A N1A C1A -19.4(4) . .
N6A Mn1A N1A C1A -146.9(4) . .
N4A Mn1A N1A C1A 102.9(4) . .
K2 Mn1A N1A C1A 156.3(4) . .
O1A Mn1A N1A C8A 16(6) . .
N2A Mn1A N1A C8A -136.9(4) . .
N6A Mn1A N1A C8A 95.7(4) . .
N4A Mn1A N1A C8A -14.5(4) . .
K2 Mn1A N1A C8A 38.9(4) . .
C15A N1A C1A C2A -76.2(6) . .
C8A N1A C1A C2A 158.1(5) . .
Mn1A N1A C1A C2A 41.5(6) . .
N1A C1A C2A N2A -47.6(7) . .
C1A C2A N2A C3A -155.2(6) . .
C1A C2A N2A Mn1A 30.4(6) . .
O1A Mn1A N2A C3A 1.0(6) . .
N6A Mn1A N2A C3A -107.6(5) . .
N4A Mn1A N2A C3A 105.3(6) . .
N1A Mn1A N2A C3A -179.8(6) . .
K2 Mn1A N2A C3A 58(2) . .
O1A Mn1A N2A C2A 174.2(4) . .
N6A Mn1A N2A C2A 65.6(5) . .
N4A Mn1A N2A C2A -81.5(4) . .
N1A Mn1A N2A C2A -6.7(4) . .
K2 Mn1A N2A C2A -128.5(17) . .
C2A N2A C3A O2A 4.9(9) . .
Mn1A N2A C3A O2A 178.1(5) . .
C2A N2A C3A N3A -177.6(6) . .
Mn1A N2A C3A N3A -4.4(9) . .
N2A C3A O2A K3 -17.0(13) . 4
N3A C3A O2A K3 165.6(6) . 4
O2A C3A N3A C4A 8.2(12) . .
N2A C3A N3A C4A -169.4(7) . .
C3A N3A C4A C5A -60.4(11) . .
C3A N3A C4A C6A -179.7(8) . .
C3A N3A C4A C7A 62.0(10) . .
C15A N1A C8A C9A 155.6(5) . .
C1A N1A C8A C9A -78.0(6) . .
Mn1A N1A C8A C9A 38.2(6) . .
N1A C8A C9A N4A -48.6(7) . .
C8A C9A N4A C10A -163.8(5) . .
C8A C9A N4A Mn1A 35.0(6) . .
C8A C9A N4A K2 -63.3(6) . .
O1A Mn1A N4A C10A 12.0(6) . .
N2A Mn1A N4A C10A -94.0(6) . .
N6A Mn1A N4A C10A 114.0(6) . .
N1A Mn1A N4A C10A -169.0(6) . .
K2 Mn1A N4A C10A 81.7(6) . .
O1A Mn1A N4A C9A 169.4(4) . .
N2A Mn1A N4A C9A 63.5(5) . .
N6A Mn1A N4A C9A -88.5(4) . .
N1A Mn1A N4A C9A -11.5(4) . .
K2 Mn1A N4A C9A -120.8(5) . .
O1A Mn1A N4A K2 -69.73(17) . .
N2A Mn1A N4A K2 -175.70(17) . .
N6A Mn1A N4A K2 32.34(19) . .
N1A Mn1A N4A K2 109.31(17) . .
C9A N4A C10A O3A -1.7(9) . .
Mn1A N4A C10A O3A 155.5(5) . .
K2 N4A C10A O3A -123.3(6) . .
C9A N4A C10A N5A 173.9(5) . .
Mn1A N4A C10A N5A -28.9(8) . .
K2 N4A C10A N5A 52.4(5) . .
N4A C10A O3A K4 21.1(18) . .
N5A C10A O3A K4 -154.2(10) . .
O3A C10A N5A C11A -17.9(9) . .
N4A C10A N5A C11A 166.3(5) . .
C10A N5A C11A C14A -58.1(8) . .
C10A N5A C11A C12A 67.7(8) . .
C10A N5A C11A C13A -175.7(6) . .
C1A N1A C15A C16A 162.2(5) . .
C8A N1A C15A C16A -73.6(7) . .
Mn1A N1A C15A C16A 44.4(6) . .
N1A C15A C16A N6A -43.2(8) . .
C15A C16A N6A C17A -157.1(6) . .
C15A C16A N6A Mn1A 20.4(7) . .
O1A Mn1A N6A C17A -2.8(6) . .
N2A Mn1A N6A C17A 106.3(6) . .
N4A Mn1A N6A C17A -103.4(6) . .
N1A Mn1A N6A C17A 179.1(6) . .
K2 Mn1A N6A C17A -72.4(6) . .
O1A Mn1A N6A C16A -179.7(5) . .
N2A Mn1A N6A C16A -70.6(5) . .
N4A Mn1A N6A C16A 79.7(5) . .
N1A Mn1A N6A C16A 2.2(5) . .
K2 Mn1A N6A C16A 110.7(5) . .
C16A N6A C17A O4A 0.7(9) . .
Mn1A N6A C17A O4A -176.2(5) . .
C16A N6A C17A N7A -169.8(6) . .
Mn1A N6A C17A N7A 13.3(9) . .
N6A C17A O4A K4 48(8) . 1_545
N7A C17A O4A K4 -143(8) . 1_545
O4A C17A N7A C18A 27.0(11) . .
N6A C17A N7A C18A -161.8(7) . .
C17A N7A C18A C21A -66.9(11) . .
C17A N7A C18A C19A 59.9(11) . .
C17A N7A C18A C20A 174.5(8) . .
O1B Mn1B N1B C8B 92(4) . .
N2B Mn1B N1B C8B -99.5(4) . .
N4B Mn1B N1B C8B 26.2(3) . .
N6B Mn1B N1B C8B 136.5(4) . .
K1 Mn1B N1B C8B 83.5(3) . .
O1B Mn1B N1B C1B -149(4) . .
N2B Mn1B N1B C1B 19.5(4) . .
N4B Mn1B N1B C1B 145.2(4) . .
N6B Mn1B N1B C1B -104.5(4) . .
K1 Mn1B N1B C1B -157.4(3) . .
O1B Mn1B N1B C15B -28(4) . .
N2B Mn1B N1B C15B 140.0(4) . .
N4B Mn1B N1B C15B -94.2(4) . .
N6B Mn1B N1B C15B 16.0(4) . .
K1 Mn1B N1B C15B -36.9(4) . .
C8B N1B C1B C2B 74.6(6) . .
C15B N1B C1B C2B -158.1(5) . .
Mn1B N1B C1B C2B -40.4(5) . .
N1B C1B C2B N2B 44.8(6) . .
C1B C2B N2B C3C 163.6(14) . .
C1B C2B N2B C3B 159.4(10) . .
C1B C2B N2B Mn1B -26.5(6) . .
O1B Mn1B N2B C3C -8.7(17) . .
N4B Mn1B N2B C3C 99.2(17) . .
N6B Mn1B N2B C3C -114.6(17) . .
N1B Mn1B N2B C3C 171.9(17) . .
K1 Mn1B N2B C3C -68(3) . .
O1B Mn1B N2B C3B -3.4(11) . .
N4B Mn1B N2B C3B 104.5(11) . .
N6B Mn1B N2B C3B -109.3(11) . .
N1B Mn1B N2B C3B 177.2(11) . .
K1 Mn1B N2B C3B -62(3) . .
O1B Mn1B N2B C2B -176.5(4) . .
N4B Mn1B N2B C2B -68.7(4) . .
N6B Mn1B N2B C2B 77.6(4) . .
N1B Mn1B N2B C2B 4.0(4) . .
K1 Mn1B N2B C2B 125(2) . .
C3C N2B C3B O2B -79(21) . .
C2B N2B C3B O2B -11.4(18) . .
Mn1B N2B C3B O2B 175.5(9) . .
C3C N2B C3B N3B 114(21) . .
C2B N2B C3B N3B -178.4(5) . .
Mn1B N2B C3B N3B 8.6(12) . .
N2B C3B O2B K4 35(3) . .
N3B C3B O2B K4 -158.3(12) . .
O2B C3B N3B C4B 0.00(4) . .
N2B C3B N3B C4B 167.3(17) . .
C3B N3B C4B C6B 54.6(10) . .
C3B N3B C4B C5B -66.5(10) . .
C3B N3B C4B C7B 174.9(10) . .
C3B N2B C3C O2C 127(22) . .
C2B N2B C3C O2C 13(3) . .
Mn1B N2B C3C O2C -155.1(15) . .
C3B N2B C3C N3C -68(21) . .
C2B N2B C3C N3C 178.1(6) . .
Mn1B N2B C3C N3C 10.2(18) . .
N2B C3C O2C K4 -37(4) . .
N3C C3C O2C K4 157.9(19) . .
O2C C3C N3C C4C 0.00(4) . .
N2B C3C N3C C4C -166(3) . .
C3C N3C C4C C5C -58.6(17) . .
C3C N3C C4C C6C 63.6(16) . .
C3C N3C C4C C7C -179.9(17) . .
C1B N1B C8B C9B -161.6(5) . .
C15B N1B C8B C9B 71.1(6) . .
Mn1B N1B C8B C9B -46.1(5) . .
N1B C8B C9B N4B 44.9(6) . .
C8B C9B N4B C10B 161.9(5) . .
C8B C9B N4B Mn1B -20.3(6) . .
O1B Mn1B N4B C10B -3.3(5) . .
N2B Mn1B N4B C10B -112.7(5) . .
N6B Mn1B N4B C10B 97.2(5) . .
N1B Mn1B N4B C10B 174.3(5) . .
K1 Mn1B N4B C10B 66.4(5) . .
O1B Mn1B N4B C9B 179.4(4) . .
N2B Mn1B N4B C9B 70.0(4) . .
N6B Mn1B N4B C9B -80.1(4) . .
N1B Mn1B N4B C9B -3.1(4) . .
K1 Mn1B N4B C9B -111.0(4) . .
C9B N4B C10B O3B -2.3(8) . .
Mn1B N4B C10B O3B -179.6(4) . .
C9B N4B C10B N5B 172.9(5) . .
Mn1B N4B C10B N5B -4.4(8) . .
N4B C10B O3B K3 -31(3) . .
N5B C10B O3B K3 154(3) . .
O3B C10B N5B C11B -12.9(10) . .
N4B C10B N5B C11B 171.6(6) . .
C10B N5B C11B C12B -55.7(9) . .
C10B N5B C11B C14B -177.0(7) . .
C10B N5B C11B C13B 68.1(9) . .
C8B N1B C15B C16B -156.6(5) . .
C1B N1B C15B C16B 76.4(6) . .
Mn1B N1B C15B C16B -40.6(5) . .
N1B C15B C16B N6B 51.3(6) . .
C15B C16B N6B C17B 166.7(5) . .
C15B C16B N6B Mn1B -35.8(5) . .
O1B Mn1B N6B C17B -17.4(5) . .
N2B Mn1B N6B C17B 90.7(5) . .
N4B Mn1B N6B C17B -118.6(5) . .
N1B Mn1B N6B C17B 164.5(5) . .
K1 Mn1B N6B C17B -86.2(5) . .
O1B Mn1B N6B C16B -170.6(4) . .
N2B Mn1B N6B C16B -62.5(4) . .
N4B Mn1B N6B C16B 88.2(4) . .
N1B Mn1B N6B C16B 11.3(4) . .
K1 Mn1B N6B C16B 120.6(4) . .
C16B N6B C17B O4B 2.6(8) . .
Mn1B N6B C17B O4B -150.0(4) . .
C16B N6B C17B N7B -174.8(5) . .
Mn1B N6B C17B N7B 32.6(6) . .
N6B C17B O4B K3 -35.8(16) . 1_565
N7B C17B O4B K3 141.3(11) . 1_565
O4B C17B N7B C18B 18.4(9) . .
N6B C17B N7B C18B -164.1(6) . .
C17B N7B C18B C19B 180.0(6) . .
C17B N7B C18B C20B -58.8(9) . .
C17B N7B C18B C21B 61.8(8) . .
O1B Mn1B K1 O1H -50.1(5) . .
N2B Mn1B K1 O1H 9(2) . .
N4B Mn1B K1 O1H -157.7(5) . .
N6B Mn1B K1 O1H 58.1(5) . .
N1B Mn1B K1 O1H 129.5(5) . .
O1B Mn1B K1 O1G 170.0(2) . .
N2B Mn1B K1 O1G -131(2) . .
N4B Mn1B K1 O1G 62.3(2) . .
N6B Mn1B K1 O1G -81.8(2) . .
N1B Mn1B K1 O1G -10.44(19) . .
C10A N4A K2 O1J' 29.7(7) . .
C9A N4A K2 O1J' -86.3(7) . .
Mn1A N4A K2 O1J' 160.0(6) . .
C10A N4A K2 O1J 31.6(7) . .
C9A N4A K2 O1J -84.4(7) . .
Mn1A N4A K2 O1J 162.0(6) . .
C10A N4A K2 O1K' 129.8(4) . .
C9A N4A K2 O1K' 13.8(5) . .
Mn1A N4A K2 O1K' -99.8(3) . .
C10A N4A K2 O1K 103.0(4) . .
C9A N4A K2 O1K -13.0(5) . .
Mn1A N4A K2 O1K -126.7(3) . .
C10A N4A K2 Mn1A -130.3(4) . .
C9A N4A K2 Mn1A 113.7(5) . .
O1A Mn1A K2 O1J' 40.5(17) . .
N2A Mn1A K2 O1J' -18(3) . .
N6A Mn1A K2 O1J' 149.0(17) . .
N4A Mn1A K2 O1J' -66.9(17) . .
N1A Mn1A K2 O1J' -138.7(17) . .
O1A Mn1A K2 O1J -6.3(14) . .
N2A Mn1A K2 O1J -65(2) . .
N6A Mn1A K2 O1J 102.2(14) . .
N4A Mn1A K2 O1J -113.7(14) . .
N1A Mn1A K2 O1J 174.4(14) . .
O1A Mn1A K2 O1K' -164.2(3) . .
N2A Mn1A K2 O1K' 137.5(18) . .
N6A Mn1A K2 O1K' -55.7(3) . .
N4A Mn1A K2 O1K' 88.3(3) . .
N1A Mn1A K2 O1K' 16.5(3) . .
O1A Mn1A K2 O1K 162.7(3) . .
N2A Mn1A K2 O1K 104.5(18) . .
N6A Mn1A K2 O1K -88.8(3) . .
N4A Mn1A K2 O1K 55.3(3) . .
N1A Mn1A K2 O1K -16.6(3) . .
O1A Mn1A K2 N4A 107.4(2) . .
N2A Mn1A K2 N4A 49.2(18) . .
N6A Mn1A K2 N4A -144.1(2) . .
N1A Mn1A K2 N4A -71.9(2) . .
C10B O3B K3 O4B -96(3) . 1_545
C10B O3B K3 O2A 127(3) . 4_656
C10B O3B K3 O1F 23(3) . .
C3C O2C K4 O4A -41(3) . 1_565
C3C O2C K4 O1I -156(3) . .
C3C O2C K4 O3A 97(3) . .
C3C O2C K4 O2B -57(3) . .
C3C O2C K4 O1I' -148(3) . .
C10A O3A K4 O4A -143.5(13) . 1_565
C10A O3A K4 O1I -22.9(16) . .
C10A O3A K4 O2C 73.4(15) . .
C10A O3A K4 O2B 80.5(14) . .
C10A O3A K4 O1I' -25.7(16) . .
C3B O2B K4 O4A -106.5(16) . 1_565
C3B O2B K4 O1I 140.4(17) . .
C3B O2B K4 O2C 59(3) . .
C3B O2B K4 O3A 29.9(17) . .
C3B O2B K4 O1I' 148.2(17) . .
O1D C1D N1D C4D 178.9(10) . .
C2D C1D N1D C4D 0.0(15) . .
O1D C1D N1D C3D -1.5(17) . .
C2D C1D N1D C3D 179.6(11) . .
O1E C1E N1E C3E 7.8(14) . .
C2E C1E N1E C3E -179.4(8) . .
O1E C1E N1E C4E -178.6(8) . .
C2E C1E N1E C4E -5.8(13) . .
O3B K3 O1F C1F 118.9(9) . .
O4B K3 O1F C1F -120.1(9) 1_545 .
O2A K3 O1F C1F -3.2(9) 4_656 .
K3 O1F C1F N1F -85.4(12) . .
K3 O1F C1F C2F 96.5(10) . .
O1F C1F N1F C3F 9.7(13) . .
C2F C1F N1F C3F -172.1(7) . .
O1F C1F N1F C4F -176.9(8) . .
C2F C1F N1F C4F 1.4(13) . .
O1H K1 O1G C1G 34.9(8) . .
Mn1B K1 O1G C1G -157.3(7) . .
K1 O1G C1G N1G -146.6(10) . .
K1 O1G C1G C2G 39.0(13) . .
O1G C1G N1G C3G 9(2) . .
C2G C1G N1G C3G -176.3(12) . .
O1G C1G N1G C4G 174.3(11) . .
C2G C1G N1G C4G -10.8(17) . .
O1G K1 O1H C1H 29.4(8) . .
Mn1B K1 O1H C1H -112.3(9) . .
K1 O1H C1H N1H 41.2(13) . .
K1 O1H C1H C2H -141.1(7) . .
O1H C1H N1H C3H -1.1(12) . .
C2H C1H N1H C3H -178.8(7) . .
O1H C1H N1H C4H -174.7(7) . .
C2H C1H N1H C4H 7.6(12) . .
O4A K4 O1I C1I -110(3) 1_565 .
O2C K4 O1I C1I 17(3) . .
O3A K4 O1I C1I 128(3) . .
O2B K4 O1I C1I 3(3) . .
O1I' K4 O1I C1I -71(9) . .
K4 O1I C1I N1I 79(3) . .
K4 O1I C1I C2I -101(3) . .
O1I C1I N1I C4I -179.1(12) . .
C2I C1I N1I C4I 1(2) . .
O1I C1I N1I C3I -2(2) . .
C2I C1I N1I C3I 178.1(8) . .
O4A K4 O1I' C1I' -76(3) 1_565 .
O1I K4 O1I' C1I' 142(13) . .
O2C K4 O1I' C1I' 49(3) . .
O3A K4 O1I' C1I' 162(3) . .
O2B K4 O1I' C1I' 36(3) . .
K4 O1I' C1I' N1I' -134(2) . .
K4 O1I' C1I' C2I' 45(4) . .
O1I' C1I' N1I' C4I' 179.1(13) . .
C2I' C1I' N1I' C4I' 1(2) . .
O1I' C1I' N1I' C3I' 0.3(19) . .
C2I' C1I' N1I' C3I' -178.2(9) . .
O1J' K2 O1J C1J 119(4) . .
O1K' K2 O1J C1J 9.3(13) . .
O1K K2 O1J C1J 41.4(12) . .
N4A K2 O1J C1J 111.6(12) . .
Mn1A K2 O1J C1J -149.2(11) . .
K2 O1J C1J N1J 33.1(18) . .
K2 O1J C1J C2J -150.0(10) . .
O1J C1J N1J C3J -4.2(15) . .
C2J C1J N1J C3J 178.8(8) . .
O1J C1J N1J C4J -177.9(10) . .
C2J C1J N1J C4J 5.2(15) . .
O1J' K2 O1K C1K -11.3(13) . .
O1J K2 O1K C1K -0.3(13) . .
O1K' K2 O1K C1K 89.6(14) . .
N4A K2 O1K C1K -147.6(13) . .
Mn1A K2 O1K C1K -178.2(12) . .
K2 O1K C1K N1K 61.7(18) . .
K2 O1K C1K C2K -114.3(15) . .
O1K C1K N1K C4K -178.3(11) . .
C2K C1K N1K C4K -2.1(19) . .
O1K C1K N1K C3K 2.8(18) . .
C2K C1K N1K C3K 179.1(8) . .
O1J K2 O1J' C1J' -100(4) . .
O1K' K2 O1J' C1J' -29.4(15) . .
O1K K2 O1J' C1J' 1.9(15) . .
N4A K2 O1J' C1J' 74.6(16) . .
Mn1A K2 O1J' C1J' 126.6(15) . .
K2 O1J' C1J' N1J' -42.6(19) . .
K2 O1J' C1J' C2J' 136.7(15) . .
O1J' C1J' N1J' C3J' 1.5(17) . .
C2J' C1J' N1J' C3J' -177.9(8) . .
O1J' C1J' N1J' C4J' 176.3(11) . .
C2J' C1J' N1J' C4J' -3.0(17) . .
O1J' K2 O1K' C1K' 4.9(19) . .
O1J K2 O1K' C1K' 15.5(18) . .
O1K K2 O1K' C1K' -72.5(18) . .
N4A K2 O1K' C1K' -130.2(18) . .
Mn1A K2 O1K' C1K' -168.7(18) . .
K2 O1K' C1K' N1K' -65(2) . .
K2 O1K' C1K' C2K' 113(2) . .
O1K' C1K' N1K' C3K' -2(2) . .
C2K' C1K' N1K' C3K' -179.5(9) . .
O1K' C1K' N1K' C4K' 179.2(13) . .
C2K' C1K' N1K' C4K' 2(2) . .
